data_7204632
loop_
_publ_author_name
'Caira, Mino R.'
'Jacobs, Ayesha'
'Nassimbeni, Luigi R.'
'Toda, Fumio'

_publ_section_title
;
 Inclusion compounds of 1,1,6,6-tetraphenylhexa-2,4-diyne-1,6-diol with
 DMF and DMSO: structures, selectivity and kinetics of
 desolvationComplexation with diol host compounds. Part 34. For Part
 33, see ref. 3.
;
_journal_issue 28
_journal_name_full CrystEngComm
_journal_page_first 150
_journal_paper_doi 10.1039/b302548a
_journal_volume 5
_journal_year 2003
_chemical_formula_moiety 'C30 H22 O2.2(C2 H6 S O)'
_chemical_formula_sum 'C34 H34 O4 S2'
_chemical_formula_weight 570.73
_chemical_name_common
;1,1,6,6-tetraphenylhexa-2,4-diyne-1,6-diol dimethylsulphoxide
clathrate
;
_chemical_name_systematic
; 
1,1,6,6-tetraphenylhexa-2,4-diyne-1,6-diol dimethylsulphoxide clathrate  
;
_space_group_IT_number 61
_symmetry_cell_setting orthorhombic
_symmetry_space_group_name_Hall '-P 2ac 2ab'
_symmetry_space_group_name_H-M 'P b c a'
_atom_sites_solution_hydrogens geom
_atom_sites_solution_primary direct
_atom_sites_solution_secondary difmap
_audit_creation_method SHELXL-97
_cell_angle_alpha 90.00
_cell_angle_beta 90.00
_cell_angle_gamma 90.00
_cell_formula_units_Z 4
_cell_length_a 11.377(2)
_cell_length_b 15.982(3)
_cell_length_c 16.191(3)
_cell_measurement_temperature 293(2)
_cell_volume 2944.0(9)
_computing_cell_refinement 'DENZO-SMN (Otwinowski & Minor, 1997)'
_computing_data_collection 'COLLECT (2000)'
_computing_data_reduction 'DENZO-SMN (Otwinowski & Minor, 1997)'
_computing_molecular_graphics 'X-seed (Barbour, 1999)'
_computing_publication_material 'SHELXL-97 (Sheldrick, 1997)'
_computing_structure_refinement 'SHELXL-97 (Sheldrick, 1997)'
_computing_structure_solution 'SHELXS-97 (Sheldrick, 1990)'
_diffrn_ambient_temperature 173(2)
_diffrn_measured_fraction_theta_full 1.000
_diffrn_measured_fraction_theta_max 1.000
_diffrn_measurement_device_type 'Nonius Kappa CCD diffractometer'
_diffrn_measurement_method '1\% \f scans and \w scans'
_diffrn_radiation_monochromator graphite
_diffrn_radiation_source 'fine-focus sealed tube'
_diffrn_radiation_type MoK\a
_diffrn_radiation_wavelength 0.71070
_diffrn_reflns_av_R_equivalents 0.0192
_diffrn_reflns_av_sigmaI/netI 0.0309
_diffrn_reflns_limit_h_max 13
_diffrn_reflns_limit_h_min -13
_diffrn_reflns_limit_k_max 19
_diffrn_reflns_limit_k_min -19
_diffrn_reflns_limit_l_max 19
_diffrn_reflns_limit_l_min -19
_diffrn_reflns_number 5047
_diffrn_reflns_theta_full 25.32
_diffrn_reflns_theta_max 25.32
_diffrn_reflns_theta_min 2.52
_exptl_absorpt_coefficient_mu 0.218
_exptl_crystal_colour colourless
_exptl_crystal_density_diffrn 1.288
_exptl_crystal_density_method 'not measured'
_exptl_crystal_description plate-like
_exptl_crystal_F_000 1208
_exptl_crystal_size_max 0.33
_exptl_crystal_size_mid 0.27
_exptl_crystal_size_min 0.12
_refine_diff_density_max 0.496
_refine_diff_density_min -0.449
_refine_diff_density_rms 0.091
_refine_ls_extinction_method none
_refine_ls_goodness_of_fit_ref 1.226
_refine_ls_hydrogen_treatment mixed
_refine_ls_matrix_type full
_refine_ls_number_parameters 184
_refine_ls_number_reflns 2694
_refine_ls_number_restraints 2
_refine_ls_restrained_S_all 1.225
_refine_ls_R_factor_all 0.1096
_refine_ls_R_factor_gt 0.0970
_refine_ls_shift/su_max 0.042
_refine_ls_shift/su_mean 0.007
_refine_ls_structure_factor_coef Fsqd
_refine_ls_weighting_details 'calc w=1/[\s^2^(Fo^2^)+(0.0000P)^2^+19.1966P] where P=(Fo^2^+2Fc^2^)/3'
_refine_ls_weighting_scheme calc
_refine_ls_wR_factor_gt 0.2060
_refine_ls_wR_factor_ref 0.2108
_reflns_number_gt 2286
_reflns_number_total 2694
_reflns_threshold_expression >2sigma(I)
_cod_data_source_file b302548a.txt
_cod_data_source_block c:\t7dmso
_cod_depositor_comments
;
The following automatic conversions were performed:
'_symmetry_cell_setting' value 'Orthorhombic' changed to 'orthorhombic'
according to '/home/saulius/struct/CIF-dictionaries/cif_core.dic'
dictionary named 'cif_core.dic' version 2.4.1 from 2010-06-29.

Automatic conversion script
Id: cif_fix_enum 1527 2010-12-29 10:47:43Z saulius 
;
_cod_original_cell_volume 2944.0(10)
_cod_original_sg_symbol_H-M Pbca
_cod_database_code 7204632

loop_
_symmetry_equiv_pos_as_xyz
'x, y, z'
'-x+1/2, -y, z+1/2'
'x+1/2, -y+1/2, -z'
'-x, y+1/2, -z+1/2'
'-x, -y, -z'
'x-1/2, y, -z-1/2'
'-x-1/2, y-1/2, z'
'x, -y-1/2, z-1/2'

loop_
_atom_site_label
_atom_site_type_symbol
_atom_site_fract_x
_atom_site_fract_y
_atom_site_fract_z
_atom_site_U_iso_or_equiv
_atom_site_adp_type
_atom_site_occupancy
_atom_site_symmetry_multiplicity
_atom_site_calc_flag
_atom_site_refinement_flags
_atom_site_disorder_assembly
_atom_site_disorder_group
O1 O 0.8323(3) 0.02747(18) 0.41586(18) 0.0232(8) Uani 1 1 d D . .
C1 C 0.7549(4) -0.0411(3) 0.4011(3) 0.0189(10) Uani 1 1 d . . .
C2 C 0.6414(4) -0.0250(3) 0.4440(3) 0.0202(10) Uani 1 1 d . . .
C3 C 0.5519(4) -0.0094(3) 0.4798(3) 0.0220(10) Uani 1 1 d . . .
C11 C 0.7354(4) -0.0510(3) 0.3077(3) 0.0194(10) Uani 1 1 d . . .
C12 C 0.8241(5) -0.0816(3) 0.2594(3) 0.0413(15) Uani 1 1 d . . .
H12 H 0.8929 -0.1003 0.2843 0.050 Uiso 1 1 calc R . .
H1 H 0.8213 0.0645 0.3683 0.07(2) Uiso 1 1 d RD . .
C13 C 0.8140(6) -0.0856(5) 0.1742(4) 0.0507(18) Uani 1 1 d . . .
H13 H 0.8759 -0.1065 0.1428 0.061 Uiso 1 1 calc R . .
C14 C 0.7137(5) -0.0589(3) 0.1362(3) 0.0338(13) Uani 1 1 d . . .
H14 H 0.7062 -0.0622 0.0791 0.041 Uiso 1 1 calc R . .
C15 C 0.6250(5) -0.0275(5) 0.1830(3) 0.0475(17) Uani 1 1 d . . .
H15 H 0.5567 -0.0084 0.1577 0.057 Uiso 1 1 calc R . .
C16 C 0.6354(5) -0.0237(4) 0.2686(3) 0.0390(14) Uani 1 1 d . . .
H16 H 0.5737 -0.0024 0.2998 0.047 Uiso 1 1 calc R . .
C21 C 0.8118(4) -0.1197(3) 0.4392(3) 0.0181(10) Uani 1 1 d . . .
C22 C 0.9141(4) -0.1138(3) 0.4856(3) 0.0241(11) Uani 1 1 d . . .
H22 H 0.9485 -0.0618 0.4945 0.029 Uiso 1 1 calc R . .
C23 C 0.9652(5) -0.1851(3) 0.5187(3) 0.0327(12) Uani 1 1 d . . .
H23 H 1.0337 -0.1806 0.5498 0.039 Uiso 1 1 calc R . .
C24 C 0.9149(5) -0.2635(3) 0.5057(3) 0.0330(13) Uani 1 1 d . . .
H24 H 0.9503 -0.3115 0.5267 0.040 Uiso 1 1 calc R . .
C25 C 0.8125(5) -0.2688(3) 0.4616(3) 0.0331(13) Uani 1 1 d . . .
H25 H 0.7769 -0.3207 0.4544 0.040 Uiso 1 1 calc R . .
C26 C 0.7609(4) -0.1984(3) 0.4274(3) 0.0253(11) Uani 1 1 d . . .
H26 H 0.6923 -0.2035 0.3966 0.030 Uiso 1 1 calc R . .
S1G S 0.40142(15) 0.14520(11) 0.27119(10) 0.0475(5) Uani 1 1 d . . .
O2G O 0.3284(4) 0.1514(2) 0.1952(2) 0.0473(11) Uani 1 1 d . . .
C3G C 0.4933(9) 0.2361(8) 0.2690(6) 0.130(5) Uani 1 1 d . . .
H3GB H 0.5276 0.2419 0.2151 0.195 Uiso 1 1 calc R . .
H3GC H 0.5546 0.2304 0.3093 0.195 Uiso 1 1 calc R . .
H3GA H 0.4471 0.2848 0.2813 0.195 Uiso 1 1 calc R . .
C4G C 0.3183(8) 0.1800(6) 0.3557(5) 0.082(3) Uani 1 1 d . . .
H4GA H 0.2904 0.2357 0.3451 0.123 Uiso 1 1 calc R . .
H4GC H 0.3664 0.1801 0.4044 0.123 Uiso 1 1 calc R . .
H4GB H 0.2525 0.1433 0.3638 0.123 Uiso 1 1 calc R . .

loop_
_atom_site_aniso_label
_atom_site_aniso_U_11
_atom_site_aniso_U_22
_atom_site_aniso_U_33
_atom_site_aniso_U_23
_atom_site_aniso_U_13
_atom_site_aniso_U_12
O1 0.0238(18) 0.0160(16) 0.0298(18) -0.0028(15) 0.0000(15) -0.0044(14)
C1 0.018(2) 0.019(2) 0.020(2) -0.0030(19) 0.0028(19) -0.0056(19)
C2 0.023(2) 0.018(2) 0.019(2) -0.0037(19) 0.001(2) 0.001(2)
C3 0.022(2) 0.022(2) 0.023(2) -0.004(2) 0.001(2) -0.004(2)
C11 0.019(2) 0.015(2) 0.024(2) -0.0011(19) 0.005(2) -0.0028(19)
C12 0.028(3) 0.067(4) 0.029(3) -0.017(3) -0.002(2) 0.019(3)
C13 0.045(4) 0.080(5) 0.027(3) -0.020(3) 0.003(3) 0.023(4)
C14 0.041(3) 0.038(3) 0.022(3) -0.003(2) 0.000(2) -0.010(3)
C15 0.035(3) 0.082(5) 0.025(3) 0.016(3) -0.004(3) 0.010(3)
C16 0.030(3) 0.060(4) 0.027(3) 0.012(3) 0.005(2) 0.018(3)
C21 0.017(2) 0.019(2) 0.019(2) -0.0012(18) 0.0063(18) -0.0018(19)
C22 0.023(2) 0.021(2) 0.028(3) -0.001(2) -0.001(2) -0.002(2)
C23 0.027(3) 0.033(3) 0.038(3) 0.008(2) -0.004(2) 0.001(2)
C24 0.038(3) 0.021(3) 0.040(3) 0.007(2) 0.008(3) 0.008(2)
C25 0.037(3) 0.015(3) 0.047(3) -0.005(2) 0.006(3) -0.007(2)
C26 0.022(2) 0.022(2) 0.032(3) -0.002(2) -0.003(2) -0.005(2)
S1G 0.0471(9) 0.0549(10) 0.0406(9) -0.0061(7) -0.0055(7) 0.0128(8)
O2G 0.071(3) 0.036(2) 0.035(2) -0.0020(18) -0.016(2) -0.012(2)
C3G 0.105(8) 0.215(13) 0.071(6) -0.006(7) -0.007(6) -0.114(9)
C4G 0.087(6) 0.096(7) 0.064(5) -0.026(5) 0.024(5) -0.014(5)

loop_
_atom_type_symbol
_atom_type_description
_atom_type_scat_dispersion_real
_atom_type_scat_dispersion_imag
_atom_type_scat_source
C C 0.0033 0.0016 'International Tables Vol C Tables 4.2.6.8 and 6.1.1.4'
H H 0.0000 0.0000 'International Tables Vol C Tables 4.2.6.8 and 6.1.1.4'
O O 0.0106 0.0060 'International Tables Vol C Tables 4.2.6.8 and 6.1.1.4'
S S 0.1246 0.1234 'International Tables Vol C Tables 4.2.6.8 and 6.1.1.4'

loop_
_geom_angle_atom_site_label_1
_geom_angle_atom_site_label_2
_geom_angle_atom_site_label_3
_geom_angle
_geom_angle_site_symmetry_1
_geom_angle_site_symmetry_3
_geom_angle_publ_flag
C1 O1 H1 104.8 . . ?
O1 C1 C2 109.0(4) . . ?
O1 C1 C11 109.4(3) . . ?
C2 C1 C11 110.6(4) . . ?
O1 C1 C21 107.5(4) . . ?
C2 C1 C21 108.6(4) . . ?
C11 C1 C21 111.7(4) . . ?
C3 C2 C1 177.5(5) . . ?
C2 C3 C3 179.2(7) . 5_656 ?
C12 C11 C16 117.5(4) . . ?
C12 C11 C1 119.6(4) . . ?
C16 C11 C1 122.7(4) . . ?
C11 C12 C13 121.7(5) . . ?
C11 C12 H12 119.2 . . ?
C13 C12 H12 119.2 . . ?
C14 C13 C12 120.2(5) . . ?
C14 C13 H13 119.9 . . ?
C12 C13 H13 119.9 . . ?
C15 C14 C13 119.0(5) . . ?
C15 C14 H14 120.5 . . ?
C13 C14 H14 120.5 . . ?
C14 C15 C16 120.6(5) . . ?
C14 C15 H15 119.7 . . ?
C16 C15 H15 119.7 . . ?
C11 C16 C15 121.0(5) . . ?
C11 C16 H16 119.5 . . ?
C15 C16 H16 119.5 . . ?
C22 C21 C26 118.8(4) . . ?
C22 C21 C1 120.9(4) . . ?
C26 C21 C1 120.3(4) . . ?
C23 C22 C21 120.3(5) . . ?
C23 C22 H22 119.8 . . ?
C21 C22 H22 119.8 . . ?
C22 C23 C24 120.5(5) . . ?
C22 C23 H23 119.7 . . ?
C24 C23 H23 119.7 . . ?
C25 C24 C23 119.0(5) . . ?
C25 C24 H24 120.5 . . ?
C23 C24 H24 120.5 . . ?
C24 C25 C26 121.3(5) . . ?
C24 C25 H25 119.4 . . ?
C26 C25 H25 119.4 . . ?
C25 C26 C21 120.1(5) . . ?
C25 C26 H26 120.0 . . ?
C21 C26 H26 120.0 . . ?
O2G S1G C4G 108.8(4) . . ?
O2G S1G C3G 104.8(4) . . ?
C4G S1G C3G 94.2(5) . . ?
S1G C3G H3GB 109.5 . . ?
S1G C3G H3GC 109.5 . . ?
H3GB C3G H3GC 109.5 . . ?
S1G C3G H3GA 109.5 . . ?
H3GB C3G H3GA 109.5 . . ?
H3GC C3G H3GA 109.5 . . ?
S1G C4G H4GA 109.5 . . ?
S1G C4G H4GC 109.5 . . ?
H4GA C4G H4GC 109.5 . . ?
S1G C4G H4GB 109.5 . . ?
H4GA C4G H4GB 109.5 . . ?
H4GC C4G H4GB 109.5 . . ?

loop_
_geom_bond_atom_site_label_1
_geom_bond_atom_site_label_2
_geom_bond_distance
_geom_bond_site_symmetry_2
_geom_bond_publ_flag
O1 C1 1.426(5) . ?
O1 H1 0.9789 . ?
C1 C2 1.489(6) . ?
C1 C11 1.538(6) . ?
C1 C21 1.541(6) . ?
C2 C3 1.197(7) . ?
C3 C3 1.384(9) 5_656 ?
C11 C12 1.367(7) . ?
C11 C16 1.373(7) . ?
C12 C13 1.385(7) . ?
C12 H12 0.9300 . ?
C13 C14 1.365(8) . ?
C13 H13 0.9300 . ?
C14 C15 1.358(8) . ?
C14 H14 0.9300 . ?
C15 C16 1.391(8) . ?
C15 H15 0.9300 . ?
C16 H16 0.9300 . ?
C21 C22 1.389(7) . ?
C21 C26 1.398(6) . ?
C22 C23 1.388(7) . ?
C22 H22 0.9300 . ?
C23 C24 1.393(8) . ?
C23 H23 0.9300 . ?
C24 C25 1.369(8) . ?
C24 H24 0.9300 . ?
C25 C26 1.385(7) . ?
C25 H25 0.9300 . ?
C26 H26 0.9300 . ?
S1G O2G 1.487(4) . ?
S1G C4G 1.754(8) . ?
S1G C3G 1.790(9) . ?
C3G H3GB 0.9600 . ?
C3G H3GC 0.9600 . ?
C3G H3GA 0.9600 . ?
C4G H4GA 0.9600 . ?
C4G H4GC 0.9600 . ?
C4G H4GB 0.9600 . ?

loop_
_geom_torsion_atom_site_label_1
_geom_torsion_atom_site_label_2
_geom_torsion_atom_site_label_3
_geom_torsion_atom_site_label_4
_geom_torsion
_geom_torsion_site_symmetry_1
_geom_torsion_site_symmetry_2
_geom_torsion_site_symmetry_3
_geom_torsion_site_symmetry_4
_geom_torsion_publ_flag
O1 C1 C2 C3 -5(12) . . . . ?
C11 C1 C2 C3 -125(12) . . . . ?
C21 C1 C2 C3 112(12) . . . . ?
C1 C2 C3 C3 83(56) . . . 5_656 ?
O1 C1 C11 C12 72.4(5) . . . . ?
C2 C1 C11 C12 -167.6(4) . . . . ?
C21 C1 C11 C12 -46.5(6) . . . . ?
O1 C1 C11 C16 -102.0(5) . . . . ?
C2 C1 C11 C16 18.0(7) . . . . ?
C21 C1 C11 C16 139.1(5) . . . . ?
C16 C11 C12 C13 -0.3(8) . . . . ?
C1 C11 C12 C13 -174.9(5) . . . . ?
C11 C12 C13 C14 -0.3(10) . . . . ?
C12 C13 C14 C15 0.9(10) . . . . ?
C13 C14 C15 C16 -0.9(10) . . . . ?
C12 C11 C16 C15 0.2(9) . . . . ?
C1 C11 C16 C15 174.7(6) . . . . ?
C14 C15 C16 C11 0.4(11) . . . . ?
O1 C1 C21 C22 6.1(6) . . . . ?
C2 C1 C21 C22 -111.6(5) . . . . ?
C11 C1 C21 C22 126.2(4) . . . . ?
O1 C1 C21 C26 -173.9(4) . . . . ?
C2 C1 C21 C26 68.4(5) . . . . ?
C11 C1 C21 C26 -53.9(6) . . . . ?
C26 C21 C22 C23 0.8(7) . . . . ?
C1 C21 C22 C23 -179.3(5) . . . . ?
C21 C22 C23 C24 0.1(8) . . . . ?
C22 C23 C24 C25 -1.7(8) . . . . ?
C23 C24 C25 C26 2.3(8) . . . . ?
C24 C25 C26 C21 -1.5(8) . . . . ?
C22 C21 C26 C25 -0.1(7) . . . . ?
C1 C21 C26 C25 179.9(4) . . . . ?
